data_4073656
loop_
_publ_author_name
'Kilah, Nathan L.'
'Petrie, Simon'
'Stranger, Robert'
'Wielandt, J. Wolfram'
'Willis, Anthony C.'
'Wild, S. Bruce'

_publ_section_title
;
 Triphenylphosphine-Stabilized Diphenyl-Arsenium, -Stibenium, and
 -Bismuthenium Salts
;
_journal_issue 25
_journal_name_full Organometallics
_journal_page_first 6106
_journal_paper_doi 10.1021/om700512h
_journal_volume 26
_journal_year 2007
_chemical_compound_source
;
?
;
_chemical_formula_moiety ' C30 H25  P1 Sb1, F6 P1, C1 H2 Cl2'
_chemical_formula_sum 'C31 H27 Cl2 F6 P2 Sb'
_chemical_formula_weight 768.15
_chemical_name_systematic
;                                                                               
?                                                                               
;
_space_group_IT_number 14
_symmetry_cell_setting monoclinic
_symmetry_space_group_name_Hall '-P 2yab'
_symmetry_space_group_name_H-M 'P 1 21/a 1'
_atom_sites_solution_hydrogens geom
_atom_sites_solution_primary direct
_audit_creation_date 01-24-10
_audit_creation_method CRYSTALS_ver_12-03-99
_audit_update_record
;
2001-10-25 - Report on C31 H27 Cl2 F6 P2 Sb
             by Anthony C. Willis
             for  J. Wolfram Wielandt and S. Bruce Wild

2007-02-27 - passes checkcif tests with minor warnings

;
_cell_angle_alpha 90
_cell_angle_beta 91.052(1)
_cell_angle_gamma 90
_cell_formula_units_Z 4
_cell_length_a 11.0590(2)
_cell_length_b 18.6029(4)
_cell_length_c 15.0804(3)
_cell_measurement_reflns_used 59447
_cell_measurement_temperature 200
_cell_measurement_theta_max 26
_cell_measurement_theta_min 3
_cell_volume 3101.96(11)
_computing_cell_refinement
; 
 Denzo/Scalepack (Otwinowski & Minor, 1996) 
;
_computing_data_collection
; 
 COLLECT (Nonius BV, 1997) 
;
_computing_data_reduction
; 
 Denzo/Scalepack (Otwinowski & Minor, 1996) 
;
_computing_molecular_graphics
; 
 ORTEP3 (Farrugia 1997) 
;
_computing_publication_material
; 
 CRYSTALS (Watkin et al 2001) 
;
_computing_structure_refinement
; 
 CRYSTALS (Watkin et al 2001) 
;
_computing_structure_solution
; 
 SIR92 (Altomare et al, 1994) 
;
_diffrn_ambient_temperature 200
_diffrn_measured_fraction_theta_full 1.000
_diffrn_measured_fraction_theta_max 1.000
_diffrn_measurement_device_type
; 
Enraf Nonius Kappa CCD 
;
_diffrn_measurement_method \w
_diffrn_radiation_monochromator graphite
_diffrn_radiation_type 'Mo K\a'
_diffrn_radiation_wavelength 0.71073
_diffrn_reflns_av_R_equivalents 0.082
_diffrn_reflns_limit_h_max 13
_diffrn_reflns_limit_h_min -13
_diffrn_reflns_limit_k_max 22
_diffrn_reflns_limit_k_min -22
_diffrn_reflns_limit_l_max 18
_diffrn_reflns_limit_l_min -18
_diffrn_reflns_number 48658
_diffrn_reflns_theta_full 26.02
_diffrn_reflns_theta_max 26.02
_diffrn_reflns_theta_min 4.10
_diffrn_standards_decay_% 0.00
_diffrn_standards_interval_count 0
_diffrn_standards_interval_time 0
_diffrn_standards_number 0
_exptl_absorpt_coefficient_mu 1.222
_exptl_absorpt_correction_T_max 0.945
_exptl_absorpt_correction_T_min 0.748
_exptl_absorpt_correction_type integration
_exptl_absorpt_process_details
;
via Gaussian method (Coppens, 1970) implemented in maXus (2000)
;
_exptl_crystal_colour ' colourless '
_exptl_crystal_density_diffrn 1.645
_exptl_crystal_density_meas ?
_exptl_crystal_description ' needle '
_exptl_crystal_F_000 1527.282
_exptl_crystal_size_max 0.39
_exptl_crystal_size_mid 0.11
_exptl_crystal_size_min 0.06
_refine_diff_density_max 0.98
_refine_diff_density_min -0.63
_refine_ls_extinction_method None
_refine_ls_goodness_of_fit_ref 1.0771
_refine_ls_hydrogen_treatment noref
_refine_ls_matrix_type full
_refine_ls_number_parameters 379
_refine_ls_number_reflns 3310
_refine_ls_R_factor_gt 0.0335
_refine_ls_shift/su_max 0.000857
_refine_ls_structure_factor_coef F
_refine_ls_weighting_details
;
Chebychev polynomial with 3 parameters, Carruthers & Watkin , 1979, 
0.571    0.424    0.315    
;
_refine_ls_weighting_scheme calc
_refine_ls_wR_factor_ref 0.0388
_reflns_limit_h_max 13
_reflns_limit_h_min -13
_reflns_limit_k_max 22
_reflns_limit_k_min 0
_reflns_limit_l_max 18
_reflns_limit_l_min 0
_reflns_number_gt 3310
_reflns_number_total 6113
_reflns_threshold_expression >3.00\s(I)
_cod_data_source_file om700512h-file002.cif
_cod_data_source_block jww10
_cod_depositor_comments
;
The following automatic conversions were performed:

'_symmetry_cell_setting' value 'Monoclinic' changed to 'monoclinic'
according to /home/saulius/struct/CIF-dictionaries/cif_core.dic
dictionary named 'cif_core.dic' version 2.4.1 from 2010-06-29.

Automatic conversion script
Id: cif_fix_values 1715 2011-07-08 13:25:40Z adriana 

The following automatic conversions were performed:

'_exptl_crystal_density_meas' value 'not measured' was changed to '?'
- the value is perceived as not measured.

Automatic conversion script
Id: cif_fix_values 3008 2015-01-20 13:52:24Z robertas 
;
_cod_original_cell_volume 3102.0(1)
_cod_original_sg_symbol_H-M 'P 1 21/a 1 '
_cod_original_formula_sum ' C31 H27 Cl2 F6 P2 Sb1 '
_cod_database_code 4073656

loop_
_symmetry_equiv_pos_as_xyz
x,y,z
-x,-y,-z
-x+1/2,y+1/2,-z
x+1/2,-y+1/2,z

loop_
_atom_site_label
_atom_site_type_symbol
_atom_site_fract_x
_atom_site_fract_y
_atom_site_fract_z
_atom_site_U_iso_or_equiv
_atom_site_occupancy
_atom_site_adp_type
Sb1 sb 0.88837(3) 0.035816(16) 0.68464(2) 0.0354 1.0000 Uani
P1 p 0.9487(1) 0.13426(6) 0.79905(7) 0.0320 1.0000 Uani
P2 p 1.50283(12) -0.07475(7) 0.77817(9) 0.0443 1.0000 Uani
C11 c 1.0419(4) 0.0558(2) 0.6026(3) 0.0387 1.0000 Uani
C12 c 1.0255(5) 0.1078(3) 0.5368(3) 0.0461 1.0000 Uani
C13 c 1.1153(5) 0.1204(3) 0.4758(3) 0.0494 1.0000 Uani
C14 c 1.2209(5) 0.0807(3) 0.4788(3) 0.0490 1.0000 Uani
C15 c 1.2375(5) 0.0287(3) 0.5442(3) 0.0487 1.0000 Uani
C16 c 1.1489(5) 0.0168(3) 0.6061(3) 0.0451 1.0000 Uani
C21 c 0.9534(4) -0.0556(2) 0.7589(3) 0.0382 1.0000 Uani
C22 c 0.8752(5) -0.1143(3) 0.7589(3) 0.0437 1.0000 Uani
C23 c 0.9120(5) -0.1787(3) 0.7979(3) 0.0520 1.0000 Uani
C24 c 1.0241(5) -0.1842(3) 0.8372(3) 0.0529 1.0000 Uani
C25 c 1.1021(5) -0.1258(3) 0.8390(3) 0.0494 1.0000 Uani
C26 c 1.0666(5) -0.0615(3) 0.8002(3) 0.0421 1.0000 Uani
C31 c 0.8277(4) 0.1469(2) 0.8762(3) 0.0343 1.0000 Uani
C32 c 0.7427(4) 0.0929(3) 0.8892(3) 0.0416 1.0000 Uani
C33 c 0.6499(4) 0.1040(3) 0.9484(3) 0.0483 1.0000 Uani
C34 c 0.6419(5) 0.1675(3) 0.9949(3) 0.0496 1.0000 Uani
C35 c 0.7280(5) 0.2211(3) 0.9822(3) 0.0476 1.0000 Uani
C36 c 0.8202(4) 0.2111(3) 0.9232(3) 0.0409 1.0000 Uani
C41 c 0.9601(4) 0.2175(2) 0.7397(3) 0.0338 1.0000 Uani
C42 c 0.8706(4) 0.2336(2) 0.6769(3) 0.0384 1.0000 Uani
C43 c 0.8681(5) 0.2989(3) 0.6329(3) 0.0476 1.0000 Uani
C44 c 0.9566(5) 0.3496(3) 0.6530(3) 0.0459 1.0000 Uani
C45 c 1.0466(5) 0.3348(3) 0.7150(3) 0.0450 1.0000 Uani
C46 c 1.0497(4) 0.2689(2) 0.7583(3) 0.0391 1.0000 Uani
C51 c 1.0857(4) 0.1175(2) 0.8625(3) 0.0331 1.0000 Uani
C52 c 1.1970(4) 0.1174(2) 0.8204(3) 0.0403 1.0000 Uani
C53 c 1.3003(4) 0.1005(3) 0.8687(3) 0.0419 1.0000 Uani
C54 c 1.2940(5) 0.0820(3) 0.9574(3) 0.0476 1.0000 Uani
C55 c 1.1831(5) 0.0807(3) 0.9979(3) 0.0463 1.0000 Uani
C56 c 1.0787(4) 0.0980(2) 0.9512(3) 0.0394 1.0000 Uani
C91 c 1.2810(9) -0.1820(4) 0.6140(5) 0.0990 1.0000 Uani
Cl1 cl 1.16339(17) -0.24380(11) 0.62112(13) 0.0844 1.0000 Uani
Cl2 cl 1.33522(19) -0.17152(11) 0.50854(12) 0.0856 1.0000 Uani
F1 f 1.6018(4) -0.1210(3) 0.8315(3) 0.0961 1.0000 Uani
F2 f 1.4085(4) -0.1368(2) 0.7956(2) 0.0832 1.0000 Uani
F3 f 1.4699(4) -0.0385(2) 0.8701(2) 0.0790 1.0000 Uani
F4 f 1.4025(4) -0.0313(2) 0.7274(3) 0.0948 1.0000 Uani
F5 f 1.5996(5) -0.0146(3) 0.7606(3) 0.1167 1.0000 Uani
F6 f 1.5395(4) -0.1122(2) 0.6891(2) 0.0833 1.0000 Uani
H121 h 0.9487 0.1361 0.5337 0.0553 1.0000 Uiso
H131 h 1.1036 0.1583 0.4295 0.0593 1.0000 Uiso
H141 h 1.2851 0.0894 0.4342 0.0588 1.0000 Uiso
H151 h 1.3137 -0.0003 0.5464 0.0586 1.0000 Uiso
H161 h 1.1620 -0.0201 0.6535 0.0541 1.0000 Uiso
H221 h 0.7928 -0.1102 0.7310 0.0525 1.0000 Uiso
H231 h 0.8564 -0.2211 0.7972 0.0625 1.0000 Uiso
H241 h 1.0500 -0.2307 0.8649 0.0635 1.0000 Uiso
H251 h 1.1837 -0.1301 0.8682 0.0592 1.0000 Uiso
H261 h 1.1224 -0.0192 0.8018 0.0505 1.0000 Uiso
H321 h 0.7484 0.0465 0.8561 0.0499 1.0000 Uiso
H331 h 0.5882 0.0655 0.9573 0.0581 1.0000 Uiso
H341 h 0.5749 0.1750 1.0376 0.0597 1.0000 Uiso
H351 h 0.7227 0.2672 1.0160 0.0572 1.0000 Uiso
H361 h 0.8815 0.2498 0.9142 0.0491 1.0000 Uiso
H421 h 0.8065 0.1971 0.6632 0.0460 1.0000 Uiso
H431 h 0.8037 0.3094 0.5874 0.0570 1.0000 Uiso
H441 h 0.9551 0.3973 0.6223 0.0550 1.0000 Uiso
H451 h 1.1099 0.3717 0.7289 0.0540 1.0000 Uiso
H461 h 1.1157 0.2582 0.8026 0.0468 1.0000 Uiso
H521 h 1.2018 0.1293 0.7559 0.0484 1.0000 Uiso
H531 h 1.3806 0.1016 0.8393 0.0503 1.0000 Uiso
H541 h 1.3693 0.0697 0.9918 0.0570 1.0000 Uiso
H551 h 1.1784 0.0670 1.0618 0.0554 1.0000 Uiso
H561 h 0.9986 0.0964 0.9810 0.0473 1.0000 Uiso
H911 h 1.3490 -0.1985 0.6536 0.1188 1.0000 Uiso
H912 h 1.2511 -0.1343 0.6350 0.1188 1.0000 Uiso

loop_
_atom_site_aniso_label
_atom_site_aniso_U_11
_atom_site_aniso_U_22
_atom_site_aniso_U_33
_atom_site_aniso_U_23
_atom_site_aniso_U_13
_atom_site_aniso_U_12
Sb1 0.04031(16) 0.02912(15) 0.03662(16) -0.00086(15) -0.00168(11) -0.00030(15)
P1 0.0353(6) 0.0274(6) 0.0333(6) 0.0014(5) -0.0006(5) 0.0012(5)
P2 0.0434(7) 0.0383(7) 0.0514(7) -0.0042(6) 0.0024(6) -0.0033(6)
C11 0.050(3) 0.034(2) 0.033(2) -0.0053(18) 0.002(2) -0.005(2)
C12 0.058(3) 0.043(3) 0.038(3) -0.002(2) -0.001(2) 0.005(2)
C13 0.066(3) 0.042(3) 0.040(3) 0.001(2) -0.000(2) -0.008(3)
C14 0.060(3) 0.045(3) 0.042(3) -0.011(2) 0.006(2) -0.016(3)
C15 0.048(3) 0.042(3) 0.057(3) -0.010(2) 0.008(2) -0.004(2)
C16 0.051(3) 0.040(3) 0.045(3) -0.001(2) 0.001(2) 0.002(2)
C21 0.043(3) 0.032(2) 0.040(2) -0.0014(19) 0.004(2) -0.0018(19)
C22 0.049(3) 0.044(3) 0.038(3) -0.002(2) 0.005(2) -0.002(2)
C23 0.077(4) 0.031(3) 0.048(3) 0.004(2) 0.007(3) -0.012(3)
C24 0.075(4) 0.035(3) 0.049(3) 0.005(2) 0.003(3) 0.006(3)
C25 0.054(3) 0.046(3) 0.048(3) 0.005(2) -0.001(2) 0.010(2)
C26 0.050(3) 0.035(2) 0.041(3) 0.001(2) 0.005(2) 0.003(2)
C31 0.036(2) 0.031(2) 0.037(2) 0.0014(18) -0.0036(19) 0.0056(18)
C32 0.043(3) 0.035(2) 0.047(3) 0.003(2) -0.001(2) -0.002(2)
C33 0.040(3) 0.047(3) 0.058(3) 0.012(2) 0.008(2) 0.002(2)
C34 0.044(3) 0.058(3) 0.047(3) 0.007(2) 0.010(2) 0.016(2)
C35 0.056(3) 0.044(3) 0.043(3) 0.002(2) 0.004(2) 0.011(2)
C36 0.045(3) 0.032(2) 0.045(3) 0.002(2) 0.001(2) 0.001(2)
C41 0.037(2) 0.030(2) 0.034(2) -0.0015(18) 0.0038(18) 0.0016(18)
C42 0.044(3) 0.030(2) 0.042(3) 0.001(2) -0.006(2) -0.0005(19)
C43 0.056(3) 0.042(3) 0.044(3) 0.009(2) -0.009(2) 0.003(2)
C44 0.054(3) 0.034(2) 0.050(3) 0.008(2) 0.002(2) 0.007(2)
C45 0.049(3) 0.035(3) 0.051(3) 0.003(2) -0.002(2) -0.005(2)
C46 0.040(2) 0.034(2) 0.043(3) 0.003(2) -0.004(2) -0.001(2)
C51 0.037(2) 0.027(2) 0.035(2) 0.0010(18) -0.0026(18) 0.0042(18)
C52 0.047(3) 0.032(2) 0.042(2) 0.001(2) 0.003(2) -0.000(2)
C53 0.032(2) 0.034(2) 0.060(3) -0.004(2) 0.004(2) 0.001(2)
C54 0.043(3) 0.046(3) 0.054(3) 0.005(2) -0.011(2) 0.001(2)
C55 0.056(3) 0.043(3) 0.040(3) 0.003(2) -0.006(2) 0.010(2)
C56 0.044(3) 0.034(2) 0.040(3) -0.0010(19) 0.002(2) 0.004(2)
C91 0.170(8) 0.070(5) 0.057(4) -0.016(3) 0.001(5) -0.037(5)
Cl1 0.0850(11) 0.0768(11) 0.0921(13) -0.0089(9) 0.019(1) -0.0036(9)
Cl2 0.1071(14) 0.0844(12) 0.065(1) 0.0016(9) -0.0026(9) -0.0224(11)
F1 0.075(2) 0.115(4) 0.098(3) 0.003(3) -0.014(2) 0.028(2)
F2 0.095(3) 0.080(3) 0.075(2) 0.004(2) 0.004(2) -0.037(2)
F3 0.109(3) 0.062(2) 0.067(2) -0.0169(18) 0.0079(19) 0.016(2)
F4 0.099(3) 0.094(3) 0.090(3) 0.012(2) -0.014(2) 0.040(3)
F5 0.141(4) 0.099(4) 0.110(3) -0.001(3) 0.004(3) -0.079(3)
F6 0.097(3) 0.084(3) 0.070(2) -0.024(2) 0.024(2) -0.003(2)

loop_
_atom_type_symbol
_atom_type_scat_dispersion_real
_atom_type_scat_dispersion_imag
_atom_type_scat_Cromer_Mann_a1
_atom_type_scat_Cromer_Mann_b1
_atom_type_scat_Cromer_Mann_a2
_atom_type_scat_Cromer_Mann_b2
_atom_type_scat_Cromer_Mann_a3
_atom_type_scat_Cromer_Mann_b3
_atom_type_scat_Cromer_Mann_a4
_atom_type_scat_Cromer_Mann_b4
_atom_type_scat_Cromer_Mann_c
_atom_type_scat_source
'C   ' 0.0033 0.0016 2.3100 20.8439 1.0200 10.2075 1.5886 0.5687 0.8650 51.6512 0.2156 International_Tables_Vol_IV_Table_2.2B
'H   ' 0.0000 0.0000 0.4930 10.5109 0.3229 26.1257 0.1402 3.1424 0.0408 57.7997 0.0030 International_Tables_Vol_IV_Table_2.2B
'Cl  ' 0.1484 0.1585 11.4604 0.0104 7.1964 1.1662 6.2556 18.5194 1.6455 47.7784 -9.5574 International_Tables_Vol_IV_Table_2.2B
'F   ' 0.0140 0.0100 3.5392 10.2825 2.6412 4.2944 1.5170 0.2615 1.0243 26.1476 0.2776 International_Tables_Vol_IV_Table_2.2B
'P   ' 0.0900 0.0950 6.4345 1.9067 4.1791 27.1570 1.7800 0.5260 1.4908 68.1645 1.1149 International_Tables_Vol_IV_Table_2.2B
'Sb  ' -0.8160 1.5460 19.6418 5.3034 19.0455 0.4607 5.0371 27.9074 2.6827 75.2825 4.5909 International_Tables_Vol_IV_Table_2.2B

loop_
_exptl_crystal_face_index_h
_exptl_crystal_face_index_k
_exptl_crystal_face_index_l
_exptl_crystal_face_perp_dist
1 0 0 0.180
-1 0 0 0.210
0 1 0 0.040
0 -1 0 0.070
0 0 1 0.020
0 0 -1 0.040
0 -1 1 0.030
0 1 -1 0.030

loop_
_geom_angle_atom_site_label_1
_geom_angle_atom_site_label_2
_geom_angle_atom_site_label_3
_geom_angle
_geom_angle_publ_flag
P1 Sb1 C11 93.70(12) yes
P1 Sb1 C21 97.61(12) yes
C11 Sb1 C21 100.14(18) yes
Sb1 P1 C31 109.61(15) yes
Sb1 P1 C41 107.28(14) yes
C31 P1 C41 105.6(2) yes
Sb1 P1 C51 115.72(14) yes
C31 P1 C51 107.8(2) yes
C41 P1 C51 110.3(2) yes
F1 P2 F2 88.3(2) yes
F1 P2 F3 87.4(2) yes
F2 P2 F3 90.2(2) yes
F1 P2 F4 177.9(3) yes
F2 P2 F4 89.7(3) yes
F3 P2 F4 92.0(2) yes
F1 P2 F5 90.3(3) yes
F2 P2 F5 178.4(3) yes
F3 P2 F5 90.7(2) yes
F4 P2 F5 91.7(3) yes
F1 P2 F6 90.4(2) yes
F2 P2 F6 90.0(2) yes
F3 P2 F6 177.8(2) yes
F4 P2 F6 90.1(2) yes
F5 P2 F6 89.1(3) yes
Sb1 C11 C12 115.8(4) yes
Sb1 C11 C16 124.7(4) yes
C12 C11 C16 119.3(4) yes
C11 C12 C13 120.3(5) yes
C11 C12 H121 119.9 no
C13 C12 H121 119.9 no
C12 C13 C14 120.2(5) yes
C12 C13 H131 119.9 no
C14 C13 H131 119.9 no
C13 C14 C15 119.7(5) yes
C13 C14 H141 120.2 no
C15 C14 H141 120.2 no
C14 C15 C16 120.2(5) yes
C14 C15 H151 119.9 no
C16 C15 H151 119.9 no
C11 C16 C15 120.3(5) yes
C11 C16 H161 119.9 no
C15 C16 H161 119.9 no
Sb1 C21 C22 114.7(3) yes
Sb1 C21 C26 125.7(3) yes
C22 C21 C26 119.5(4) yes
C21 C22 C23 119.8(5) yes
C21 C22 H221 120.1 no
C23 C22 H221 120.1 no
C22 C23 C24 120.2(5) yes
C22 C23 H231 119.9 no
C24 C23 H231 119.9 no
C23 C24 C25 120.6(5) yes
C23 C24 H241 119.7 no
C25 C24 H241 119.7 no
C24 C25 C26 119.8(5) yes
C24 C25 H251 120.1 no
C26 C25 H251 120.1 no
C21 C26 C25 120.2(5) yes
C21 C26 H261 119.9 no
C25 C26 H261 119.9 no
P1 C31 C32 120.6(3) yes
P1 C31 C36 119.4(3) yes
C32 C31 C36 120.0(4) yes
C31 C32 C33 119.6(5) yes
C31 C32 H321 120.2 no
C33 C32 H321 120.2 no
C32 C33 C34 120.7(5) yes
C32 C33 H331 119.7 no
C34 C33 H331 119.7 no
C33 C34 C35 119.5(5) yes
C33 C34 H341 120.3 no
C35 C34 H341 120.3 no
C34 C35 C36 120.5(5) yes
C34 C35 H351 119.7 no
C36 C35 H351 119.7 no
C31 C36 C35 119.7(5) yes
C31 C36 H361 120.1 no
C35 C36 H361 120.1 no
P1 C41 C42 118.0(3) yes
P1 C41 C46 123.0(3) yes
C42 C41 C46 118.8(4) yes
C41 C42 C43 121.5(4) yes
C41 C42 H421 119.3 no
C43 C42 H421 119.3 no
C42 C43 C44 119.0(4) yes
C42 C43 H431 120.5 no
C44 C43 H431 120.5 no
C43 C44 C45 120.5(4) yes
C43 C44 H441 119.8 no
C45 C44 H441 119.8 no
C44 C45 C46 120.5(5) yes
C44 C45 H451 119.8 no
C46 C45 H451 119.8 no
C41 C46 C45 119.8(4) yes
C41 C46 H461 120.1 no
C45 C46 H461 120.1 no
P1 C51 C52 119.9(3) yes
P1 C51 C56 119.6(3) yes
C52 C51 C56 120.2(4) yes
C51 C52 C53 119.3(4) yes
C51 C52 H521 120.4 no
C53 C52 H521 120.4 no
C52 C53 C54 120.7(5) yes
C52 C53 H531 119.7 no
C54 C53 H531 119.7 no
C53 C54 C55 119.5(4) yes
C53 C54 H541 120.2 no
C55 C54 H541 120.2 no
C54 C55 C56 120.8(5) yes
C54 C55 H551 119.6 no
C56 C55 H551 119.6 no
C51 C56 C55 119.4(4) yes
C51 C56 H561 120.3 no
C55 C56 H561 120.3 no
Cl1 C91 Cl2 113.9(4) yes
Cl1 C91 H911 108.4 no
Cl2 C91 H911 108.4 no
Cl1 C91 H912 108.4 no
Cl2 C91 H912 108.4 no
H911 C91 H912 109.467 no

loop_
_geom_bond_atom_site_label_1
_geom_bond_atom_site_label_2
_geom_bond_distance
_geom_bond_publ_flag
Sb1 P1 2.5950(12) yes
Sb1 C11 2.152(5) yes
Sb1 C21 2.153(5) yes
P1 C31 1.805(5) yes
P1 C41 1.794(4) yes
P1 C51 1.805(4) yes
P2 F1 1.597(4) yes
P2 F2 1.582(4) yes
P2 F3 1.590(4) yes
P2 F4 1.562(4) yes
P2 F5 1.573(4) yes
P2 F6 1.573(4) yes
C11 C12 1.394(7) yes
C11 C16 1.388(7) yes
C12 C13 1.386(7) yes
C12 H121 1.000 no
C13 C14 1.381(8) yes
C13 H131 1.000 no
C14 C15 1.392(8) yes
C14 H141 1.000 no
C15 C16 1.383(7) yes
C15 H151 1.000 no
C16 H161 1.000 no
C21 C22 1.393(7) yes
C21 C26 1.392(7) yes
C22 C23 1.393(7) yes
C22 H221 1.000 no
C23 C24 1.367(8) yes
C23 H231 1.000 no
C24 C25 1.388(8) yes
C24 H241 1.000 no
C25 C26 1.385(7) yes
C25 H251 1.000 no
C26 H261 1.000 no
C31 C32 1.391(6) yes
C31 C36 1.392(6) yes
C32 C33 1.387(7) yes
C32 H321 1.000 no
C33 C34 1.378(8) yes
C33 H331 1.000 no
C34 C35 1.395(8) yes
C34 H341 1.000 no
C35 C36 1.378(7) yes
C35 H351 1.000 no
C36 H361 1.000 no
C41 C42 1.390(6) yes
C41 C46 1.402(6) yes
C42 C43 1.385(7) yes
C42 H421 1.000 no
C43 C44 1.389(7) yes
C43 H431 1.000 no
C44 C45 1.382(7) yes
C44 H441 1.000 no
C45 C46 1.388(7) yes
C45 H451 1.000 no
C46 H461 1.000 no
C51 C52 1.395(6) yes
C51 C56 1.390(6) yes
C52 C53 1.380(7) yes
C52 H521 1.000 no
C53 C54 1.384(7) yes
C53 H531 1.000 no
C54 C55 1.380(7) yes
C54 H541 1.000 no
C55 C56 1.379(7) yes
C55 H551 1.000 no
C56 H561 1.000 no
C91 Cl1 1.741(8) yes
C91 Cl2 1.721(7) yes
C91 H911 1.000 no
C91 H912 1.000 no

loop_
_geom_contact_atom_site_label_1
_geom_contact_atom_site_label_2
_geom_contact_distance
_geom_contact_site_symmetry_2
_geom_contact_publ_flag
Sb(1) C(14) 3.482(5) 2_756 no
Sb(1) F(5) 3.539(5) 1_455 no
Cl(1) F(6) 3.187(4) 4_445 no
Cl(2) C(44) 3.405(5) 3_746 no
F(1) C(22) 3.237(7) 1_655 no
F(1) C(54) 3.443(7) 2_857 no
F(1) C(55) 3.552(7) 2_857 no
F(2) C(91) 3.171(9) . no
F(2) C(34) 3.269(6) 2_757 no
F(2) C(23) 3.433(7) 4_545 no
F(2) C(25) 3.469(7) . no
F(3) C(53) 3.194(7) . no
F(3) C(54) 3.261(7) . no
F(3) C(33) 3.296(6) 2_757 no
F(3) C(34) 3.395(6) 2_757 no
F(3) C(33) 3.507(6) 1_655 no
F(4) C(16) 3.439(7) . no
F(4) C(53) 3.452(7) . no
F(4) C(15) 3.467(7) . no
F(4) C(91) 3.536(9) . no
F(5) C(32) 3.186(7) 1_655 no
F(5) C(45) 3.463(8) 4 no
F(5) C(22) 3.568(8) 1_655 no
F(6) C(91) 3.32(1) . no
C(13) C(22) 3.545(6) 2_756 no
C(14) C(43) 3.596(7) 4 no

loop_
_geom_torsion_atom_site_label_1
_geom_torsion_atom_site_label_2
_geom_torsion_atom_site_label_3
_geom_torsion_atom_site_label_4
_geom_torsion
_geom_torsion_publ_flag
Sb(1) P(1) C(31) C(32) 22.1(4) no
Sb(1) P(1) C(31) C(36) -158.3(3) no
Sb(1) P(1) C(41) C(42) 43.5(4) no
Sb(1) P(1) C(41) C(46) -141.3(3) no
Sb(1) P(1) C(51) C(52) 67.3(3) no
Sb(1) P(1) C(51) C(56) -106.6(3) no
Sb(1) C(11) C(12) C(13) -174.6(4) no
Sb(1) C(11) C(16) C(15) 173.0(4) no
Sb(1) C(21) C(22) C(23) 174.2(4) no
Sb(1) C(21) C(26) C(25) -173.9(4) no
P(1) Sb(1) C(11) C(12) -89.0(3) no
P(1) Sb(1) C(11) C(16) 96.9(4) no
P(1) Sb(1) C(21) C(22) 136.2(3) no
P(1) Sb(1) C(21) C(26) -48.1(4) no
P(1) C(31) C(32) C(33) -179.5(4) no
P(1) C(31) C(36) C(35) 180.0(4) no
P(1) C(41) C(42) C(43) 175.3(4) no
P(1) C(41) C(46) C(45) -174.3(4) no
P(1) C(51) C(52) C(53) -176.4(3) no
P(1) C(51) C(56) C(55) 175.8(4) no
C(11) Sb(1) P(1) C(31) 171.2(2) no
C(11) Sb(1) P(1) C(41) 57.0(2) no
C(11) Sb(1) P(1) C(51) -66.6(2) no
C(11) Sb(1) C(21) C(22) -128.6(3) no
C(11) Sb(1) C(21) C(26) 47.0(4) no
C(11) C(12) C(13) C(14) 1.1(8) no
C(11) C(16) C(15) C(14) 1.1(8) no
C(12) C(11) Sb(1) C(21) 172.6(3) no
C(12) C(11) C(16) C(15) -0.9(7) no
C(12) C(13) C(14) C(15) -1.0(8) no
C(13) C(12) C(11) C(16) -0.1(7) no
C(13) C(14) C(15) C(16) -0.1(8) no
C(16) C(11) Sb(1) C(21) -1.5(4) no
C(21) Sb(1) P(1) C(31) -88.0(2) no
C(21) Sb(1) P(1) C(41) 157.8(2) no
C(21) Sb(1) P(1) C(51) 34.1(2) no
C(21) C(22) C(23) C(24) 0.8(7) no
C(21) C(26) C(25) C(24) -0.5(7) no
C(22) C(21) C(26) C(25) 1.6(7) no
C(22) C(23) C(24) C(25) 0.3(7) no
C(23) C(22) C(21) C(26) -1.7(7) no
C(23) C(24) C(25) C(26) -0.4(7) no
C(31) P(1) C(41) C(42) -73.4(4) no
C(31) P(1) C(41) C(46) 101.8(4) no
C(31) P(1) C(51) C(52) -169.6(3) no
C(31) P(1) C(51) C(56) 16.6(4) no
C(31) C(32) C(33) C(34) -0.6(7) no
C(31) C(36) C(35) C(34) -0.3(7) no
C(32) C(31) P(1) C(41) 137.3(4) no
C(32) C(31) P(1) C(51) -104.7(4) no
C(32) C(31) C(36) C(35) -0.4(7) no
C(32) C(33) C(34) C(35) 0.0(7) no
C(33) C(32) C(31) C(36) 0.8(7) no
C(33) C(34) C(35) C(36) 0.4(7) no
C(36) C(31) P(1) C(41) -43.0(4) no
C(36) C(31) P(1) C(51) 75.0(4) no
C(41) P(1) C(51) C(52) -54.7(4) no
C(41) P(1) C(51) C(56) 131.4(3) no
C(41) C(42) C(43) C(44) -0.7(7) no
C(41) C(46) C(45) C(44) -0.8(7) no
C(42) C(41) P(1) C(51) 170.3(3) no
C(42) C(41) C(46) C(45) 0.9(7) no
C(42) C(43) C(44) C(45) 0.9(8) no
C(43) C(42) C(41) C(46) -0.1(7) no
C(43) C(44) C(45) C(46) -0.1(8) no
C(46) C(41) P(1) C(51) -14.4(4) no
C(51) C(52) C(53) C(54) 1.6(7) no
C(51) C(56) C(55) C(54) -0.5(7) no
C(52) C(51) C(56) C(55) 2.0(6) no
C(52) C(53) C(54) C(55) -0.2(8) no
C(53) C(52) C(51) C(56) -2.5(6) no
C(53) C(54) C(55) C(56) -0.4(8) no
